data_4335495
loop_
_publ_author_name
'Richard A. Lewis'
'Danil E. Smiles'
'Jonathan M. Darmon'
'S. Chantal E. Stieber'
'Guang Wu'
'Trevor W. Hayton'

_publ_section_title
;
 Reactivity and M\"ossbauer Spectroscopic Characterization of an Fe(IV)
 Ketimide Complex and Reinvestigation of an Fe(IV) Norbornyl Complex
;
_journal_name_full 'Inorganic Chemistry'
_journal_page_first 8218
_journal_page_last 8227
_journal_paper_doi 10.1021/ic401096p
_journal_volume 52
_journal_year 2013
_chemical_formula_sum 'C52 H104 Fe Li N4 O8'
_chemical_formula_weight 976.18
_chemical_name_systematic
; 
 ? 
;
_space_group_IT_number 15
_symmetry_cell_setting monoclinic
_symmetry_space_group_name_Hall '-C 2yc'
_symmetry_space_group_name_H-M 'C 1 2/c 1'
_atom_sites_solution_hydrogens geom
_atom_sites_solution_primary direct
_atom_sites_solution_secondary difmap
_audit_creation_method SHELXL-97
_cell_angle_alpha 90.00
_cell_angle_beta 108.316(6)
_cell_angle_gamma 90.00
_cell_formula_units_Z 4
_cell_length_a 19.260(6)
_cell_length_b 19.428(6)
_cell_length_c 16.840(6)
_cell_measurement_temperature 150(2)
_cell_volume 5982(3)
_computing_structure_refinement 'SHELXL-97 (Sheldrick, 2008)'
_computing_structure_solution 'SHELXS-97 (Sheldrick, 2008)'
_diffrn_ambient_temperature 150(2)
_diffrn_measured_fraction_theta_full 0.993
_diffrn_measured_fraction_theta_max 0.993
_diffrn_radiation_monochromator graphite
_diffrn_radiation_source 'fine-focus sealed tube'
_diffrn_radiation_type MoK\a
_diffrn_radiation_wavelength 0.71073
_diffrn_reflns_av_R_equivalents 0.1438
_diffrn_reflns_av_sigmaI/netI 0.0943
_diffrn_reflns_limit_h_max 21
_diffrn_reflns_limit_h_min -19
_diffrn_reflns_limit_k_max 21
_diffrn_reflns_limit_k_min -21
_diffrn_reflns_limit_l_max 18
_diffrn_reflns_limit_l_min -18
_diffrn_reflns_number 19556
_diffrn_reflns_theta_full 23.41
_diffrn_reflns_theta_max 23.41
_diffrn_reflns_theta_min 1.53
_exptl_absorpt_coefficient_mu 0.300
_exptl_absorpt_correction_T_max 0.887
_exptl_absorpt_correction_T_min 0.836
_exptl_absorpt_correction_type empirical
_exptl_absorpt_process_details multi-scan
_exptl_crystal_colour black
_exptl_crystal_density_diffrn 1.084
_exptl_crystal_description block
_exptl_crystal_F_000 2148
_exptl_crystal_size_max 0.6
_exptl_crystal_size_mid 0.5
_exptl_crystal_size_min 0.4
_refine_diff_density_max 0.628
_refine_diff_density_min -0.463
_refine_diff_density_rms 0.079
_refine_ls_extinction_method none
_refine_ls_goodness_of_fit_ref 1.175
_refine_ls_hydrogen_treatment constr
_refine_ls_matrix_type full
_refine_ls_number_parameters 301
_refine_ls_number_reflns 4368
_refine_ls_number_restraints 0
_refine_ls_restrained_S_all 1.175
_refine_ls_R_factor_all 0.1017
_refine_ls_R_factor_gt 0.0755
_refine_ls_shift/su_max 0.000
_refine_ls_shift/su_mean 0.000
_refine_ls_structure_factor_coef Fsqd
_refine_ls_weighting_details 'calc w=1/[\s^2^(Fo^2^)+(0.0800P)^2^+10.0000P] where P=(Fo^2^+2Fc^2^)/3'
_refine_ls_weighting_scheme calc
_refine_ls_wR_factor_gt 0.1882
_refine_ls_wR_factor_ref 0.2000
_reflns_number_gt 3190
_reflns_number_total 4368
_reflns_threshold_expression >2sigma(I)
_cod_data_source_file ic401096p_si_001_3.cif
_cod_data_source_block Complex_5
_cod_database_code 4335495

loop_
_symmetry_equiv_pos_as_xyz
'x, y, z'
'-x, y, -z+1/2'
'x+1/2, y+1/2, z'
'-x+1/2, y+1/2, -z+1/2'
'-x, -y, -z'
'x, -y, z-1/2'
'-x+1/2, -y+1/2, -z'
'x+1/2, -y+1/2, z-1/2'

loop_
_atom_site_label
_atom_site_type_symbol
_atom_site_fract_x
_atom_site_fract_y
_atom_site_fract_z
_atom_site_U_iso_or_equiv
_atom_site_adp_type
_atom_site_occupancy
_atom_site_symmetry_multiplicity
_atom_site_calc_flag
_atom_site_refinement_flags
Fe1 Fe 1.0000 0.19861(4) 0.7500 0.0202(3) Uani 1 2 d S
Li1 Li 0.0000 0.3010(5) 0.2500 0.035(3) Uani 1 2 d S
N1 N 0.92647(18) 0.26388(16) 0.7117(2) 0.0227(8) Uani 1 1 d .
N2 N 1.05680(18) 0.13328(17) 0.7185(2) 0.0231(8) Uani 1 1 d .
O4 O -0.0186(2) 0.39673(18) 0.3314(2) 0.0527(10) Uani 1 1 d .
C3 C 0.9264(3) 0.2861(2) 0.8758(3) 0.0328(11) Uani 1 1 d .
H3A H 0.9280 0.3023 0.9302 0.049 Uiso 1 1 calc R
H3B H 0.9753 0.2804 0.8738 0.049 Uiso 1 1 calc R
H3C H 0.9012 0.2427 0.8649 0.049 Uiso 1 1 calc R
O3 O 0.1174(2) 0.34142(19) 0.3409(2) 0.0522(10) Uani 1 1 d .
C1 C 0.8828(2) 0.3116(2) 0.7199(3) 0.0218(9) Uani 1 1 d .
C2 C 0.8854(2) 0.3390(2) 0.8089(3) 0.0263(10) Uani 1 1 d .
C4 C 0.8094(3) 0.3495(3) 0.8209(3) 0.0433(13) Uani 1 1 d .
H4A H 0.8158 0.3661 0.8765 0.065 Uiso 1 1 calc R
H4B H 0.7837 0.3065 0.8129 0.065 Uiso 1 1 calc R
H4C H 0.7818 0.3824 0.7809 0.065 Uiso 1 1 calc R
C5 C 0.9306(3) 0.4070(2) 0.8295(3) 0.0420(13) Uani 1 1 d .
H5A H 0.9317 0.4233 0.8837 0.063 Uiso 1 1 calc R
H5B H 0.9084 0.4412 0.7881 0.063 Uiso 1 1 calc R
H5C H 0.9797 0.3985 0.8293 0.063 Uiso 1 1 calc R
C6 C 0.8266(2) 0.3419(2) 0.6373(3) 0.0259(10) Uani 1 1 d .
C7 C 0.7509(2) 0.3079(2) 0.6226(3) 0.0373(12) Uani 1 1 d .
H7A H 0.7335 0.3181 0.6688 0.056 Uiso 1 1 calc R
H7B H 0.7553 0.2590 0.6178 0.056 Uiso 1 1 calc R
H7C H 0.7171 0.3256 0.5719 0.056 Uiso 1 1 calc R
C8 C 0.8190(3) 0.4218(2) 0.6372(3) 0.0383(12) Uani 1 1 d .
H8A H 0.8654 0.4425 0.6424 0.057 Uiso 1 1 calc R
H8B H 0.8030 0.4357 0.6834 0.057 Uiso 1 1 calc R
H8C H 0.7837 0.4363 0.5857 0.057 Uiso 1 1 calc R
C9 C 0.8522(3) 0.3235(2) 0.5620(3) 0.0348(11) Uani 1 1 d .
H9A H 0.8993 0.3438 0.5693 0.052 Uiso 1 1 calc R
H9B H 0.8176 0.3409 0.5116 0.052 Uiso 1 1 calc R
H9C H 0.8558 0.2744 0.5582 0.052 Uiso 1 1 calc R
C10 C 1.1045(2) 0.0859(2) 0.7292(3) 0.0245(10) Uani 1 1 d .
C11 C 1.1458(2) 0.0565(2) 0.8202(3) 0.0299(11) Uani 1 1 d .
C13 C 1.1092(3) -0.0114(2) 0.8349(3) 0.0420(13) Uani 1 1 d .
H13A H 1.0577 -0.0040 0.8238 0.063 Uiso 1 1 calc R
H13B H 1.1307 -0.0259 0.8919 0.063 Uiso 1 1 calc R
H13C H 1.1165 -0.0464 0.7981 0.063 Uiso 1 1 calc R
C12 C 1.1387(3) 0.1089(2) 0.8857(3) 0.0370(12) Uani 1 1 d .
H12A H 1.1608 0.1516 0.8781 0.055 Uiso 1 1 calc R
H12B H 1.1629 0.0915 0.9408 0.055 Uiso 1 1 calc R
H12C H 1.0879 0.1164 0.8790 0.055 Uiso 1 1 calc R
C14 C 1.2292(3) 0.0445(3) 0.8371(4) 0.0494(14) Uani 1 1 d .
H14A H 1.2516 0.0867 0.8281 0.074 Uiso 1 1 calc R
H14B H 1.2361 0.0099 0.7996 0.074 Uiso 1 1 calc R
H14C H 1.2512 0.0297 0.8938 0.074 Uiso 1 1 calc R
C15 C 1.1198(3) 0.0553(2) 0.6487(3) 0.0314(11) Uani 1 1 d .
C18 C 1.1254(3) -0.0243(2) 0.6468(3) 0.0402(12) Uani 1 1 d .
H18A H 1.1647 -0.0396 0.6944 0.060 Uiso 1 1 calc R
H18B H 1.1345 -0.0382 0.5964 0.060 Uiso 1 1 calc R
H18C H 1.0803 -0.0442 0.6486 0.060 Uiso 1 1 calc R
C16 C 1.0559(3) 0.0757(3) 0.5707(3) 0.0419(13) Uani 1 1 d .
H16A H 1.0522 0.1250 0.5670 0.063 Uiso 1 1 calc R
H16B H 1.0111 0.0569 0.5749 0.063 Uiso 1 1 calc R
H16C H 1.0647 0.0580 0.5215 0.063 Uiso 1 1 calc R
C17 C 1.1903(3) 0.0875(3) 0.6392(4) 0.0518(15) Uani 1 1 d .
H17A H 1.2313 0.0757 0.6869 0.078 Uiso 1 1 calc R
H17B H 1.1852 0.1367 0.6356 0.078 Uiso 1 1 calc R
H17C H 1.1982 0.0702 0.5893 0.078 Uiso 1 1 calc R
C19 C 0.1127(4) 0.3976(3) 0.3878(6) 0.119(4) Uani 1 1 d .
H19A H 0.1439 0.4330 0.3766 0.143 Uiso 1 1 calc R
H19B H 0.1338 0.3848 0.4461 0.143 Uiso 1 1 calc R
C20 C 0.0453(4) 0.4276(4) 0.3789(5) 0.092(3) Uani 1 1 d .
H20A H 0.0418 0.4336 0.4347 0.111 Uiso 1 1 calc R
H20B H 0.0462 0.4733 0.3561 0.111 Uiso 1 1 calc R
C21 C -0.0670(5) 0.3816(4) 0.3743(6) 0.109(3) Uani 1 1 d .
H21A H -0.0418 0.3898 0.4331 0.131 Uiso 1 1 calc R
H21B H -0.1064 0.4150 0.3571 0.131 Uiso 1 1 calc R
C23 C -0.0509(5) 0.2079(3) 0.3727(7) 0.114(4) Uani 1 1 d .
H23A H -0.0885 0.1730 0.3539 0.137 Uiso 1 1 calc R
H23B H -0.0471 0.2188 0.4301 0.137 Uiso 1 1 calc R
C24 C 0.0155(4) 0.1780(4) 0.3734(5) 0.078(2) Uani 1 1 d .
H24A H 0.0444 0.1712 0.4315 0.094 Uiso 1 1 calc R
H24B H 0.0046 0.1327 0.3484 0.094 Uiso 1 1 calc R
C26 C 0.1594(4) 0.2878(3) 0.3856(5) 0.082(2) Uani 1 1 d .
H26A H 0.2008 0.2821 0.3651 0.098 Uiso 1 1 calc R
H26B H 0.1789 0.3027 0.4434 0.098 Uiso 1 1 calc R
C25 C 0.1290(4) 0.2241(4) 0.3859(7) 0.133(5) Uani 1 1 d .
H25A H 0.1303 0.2146 0.4429 0.160 Uiso 1 1 calc R
H25B H 0.1610 0.1909 0.3721 0.160 Uiso 1 1 calc R
O2 O 0.0590(2) 0.21072(18) 0.3349(2) 0.0474(9) Uani 1 1 d .
C22 C -0.0989(5) 0.3175(3) 0.3681(5) 0.086(3) Uani 1 1 d .
H22A H -0.1510 0.3233 0.3410 0.103 Uiso 1 1 calc R
H22B H -0.0925 0.3014 0.4245 0.103 Uiso 1 1 calc R
O1 O -0.07540(19) 0.26529(18) 0.3263(2) 0.0474(9) Uani 1 1 d .

loop_
_atom_site_aniso_label
_atom_site_aniso_U_11
_atom_site_aniso_U_22
_atom_site_aniso_U_33
_atom_site_aniso_U_23
_atom_site_aniso_U_13
_atom_site_aniso_U_12
Fe1 0.0179(5) 0.0213(5) 0.0216(5) 0.000 0.0065(3) 0.000
Li1 0.044(7) 0.035(6) 0.027(5) 0.000 0.011(5) 0.000
N1 0.019(2) 0.0216(19) 0.028(2) -0.0003(15) 0.0080(15) -0.0053(16)
N2 0.018(2) 0.0224(19) 0.028(2) 0.0012(15) 0.0070(15) -0.0062(16)
O4 0.056(3) 0.057(2) 0.045(2) -0.0027(17) 0.0140(19) 0.001(2)
C3 0.036(3) 0.034(3) 0.031(3) -0.001(2) 0.014(2) 0.006(2)
O3 0.054(2) 0.060(2) 0.042(2) 0.0063(18) 0.0136(18) -0.006(2)
C1 0.016(2) 0.021(2) 0.029(2) 0.0011(18) 0.0080(18) -0.0021(18)
C2 0.027(3) 0.026(2) 0.027(2) -0.0008(19) 0.0098(19) 0.0022(19)
C4 0.037(3) 0.055(3) 0.042(3) 0.002(2) 0.019(2) 0.011(3)
C5 0.055(3) 0.032(3) 0.037(3) -0.005(2) 0.011(2) -0.007(2)
C6 0.024(3) 0.025(2) 0.030(2) 0.0007(19) 0.0096(19) 0.0044(19)
C7 0.024(3) 0.042(3) 0.041(3) 0.003(2) 0.003(2) -0.001(2)
C8 0.039(3) 0.031(3) 0.039(3) 0.005(2) 0.004(2) 0.007(2)
C9 0.031(3) 0.045(3) 0.026(2) 0.008(2) 0.006(2) 0.008(2)
C10 0.019(2) 0.024(2) 0.032(2) -0.0011(19) 0.0101(19) -0.004(2)
C11 0.025(3) 0.026(2) 0.035(3) 0.002(2) 0.003(2) 0.006(2)
C13 0.050(3) 0.038(3) 0.036(3) 0.006(2) 0.010(2) -0.005(2)
C12 0.035(3) 0.037(3) 0.032(3) 0.002(2) 0.001(2) 0.001(2)
C14 0.029(3) 0.053(3) 0.058(3) -0.004(3) 0.001(2) 0.012(3)
C15 0.034(3) 0.026(2) 0.041(3) 0.004(2) 0.020(2) 0.005(2)
C18 0.048(3) 0.036(3) 0.041(3) -0.006(2) 0.022(2) 0.006(2)
C16 0.058(3) 0.044(3) 0.027(3) -0.003(2) 0.019(2) 0.010(3)
C17 0.055(4) 0.046(3) 0.073(4) -0.008(3) 0.047(3) -0.009(3)
C19 0.055(5) 0.055(4) 0.202(10) -0.071(5) -0.026(5) 0.005(4)
C20 0.064(5) 0.095(5) 0.130(7) -0.068(5) 0.048(5) -0.046(5)
C21 0.087(6) 0.084(5) 0.204(10) -0.068(6) 0.114(7) -0.030(5)
C23 0.111(7) 0.055(4) 0.227(10) 0.075(6) 0.127(7) 0.034(4)
C24 0.059(4) 0.079(4) 0.105(5) 0.055(4) 0.038(4) 0.005(4)
C26 0.042(4) 0.053(4) 0.121(6) 0.000(4) -0.015(4) 0.012(3)
C25 0.032(4) 0.092(6) 0.226(11) 0.082(7) -0.032(5) -0.015(4)
O2 0.051(2) 0.053(2) 0.041(2) 0.0059(16) 0.0188(17) 0.0034(18)
C22 0.128(7) 0.055(4) 0.119(6) -0.003(4) 0.101(6) 0.008(4)
O1 0.050(2) 0.054(2) 0.042(2) -0.0063(18) 0.0196(17) -0.0026(19)

loop_
_atom_type_symbol
_atom_type_description
_atom_type_scat_dispersion_real
_atom_type_scat_dispersion_imag
_atom_type_scat_source
C C 0.0033 0.0016 'International Tables Vol C Tables 4.2.6.8 and 6.1.1.4'
H H 0.0000 0.0000 'International Tables Vol C Tables 4.2.6.8 and 6.1.1.4'
N N 0.0061 0.0033 'International Tables Vol C Tables 4.2.6.8 and 6.1.1.4'
O O 0.0106 0.0060 'International Tables Vol C Tables 4.2.6.8 and 6.1.1.4'
Li Li -0.0003 0.0001 'International Tables Vol C Tables 4.2.6.8 and 6.1.1.4'
Fe Fe 0.3463 0.8444 'International Tables Vol C Tables 4.2.6.8 and 6.1.1.4'

loop_
_geom_angle_atom_site_label_1
_geom_angle_atom_site_label_2
_geom_angle_atom_site_label_3
_geom_angle
_geom_angle_site_symmetry_1
_geom_angle_site_symmetry_3
N2 Fe1 N2 93.8(2) 2_756 .
N2 Fe1 N1 145.02(14) 2_756 2_756
N2 Fe1 N1 96.45(14) . 2_756
N2 Fe1 N1 96.45(14) 2_756 .
N2 Fe1 N1 145.03(14) . .
N1 Fe1 N1 94.0(2) 2_756 .
O2 Li1 O2 81.9(4) . 2
O2 Li1 O1 72.8(2) . .
O2 Li1 O1 81.1(3) 2 .
O2 Li1 O1 81.1(3) . 2
O2 Li1 O1 72.8(2) 2 2
O1 Li1 O1 145.3(5) . 2
O2 Li1 O4 143.51(13) . 2
O2 Li1 O4 111.41(12) 2 2
O1 Li1 O4 141.0(4) . 2
O1 Li1 O4 71.62(16) 2 2
O2 Li1 O4 111.41(12) . .
O2 Li1 O4 143.51(13) 2 .
O1 Li1 O4 71.62(16) . .
O1 Li1 O4 141.0(4) 2 .
O4 Li1 O4 78.6(4) 2 .
O2 Li1 O3 144.2(4) . 2
O2 Li1 O3 71.18(14) 2 2
O1 Li1 O3 79.96(13) . 2
O1 Li1 O3 111.54(12) 2 2
O4 Li1 O3 70.5(2) 2 2
O4 Li1 O3 80.4(3) . 2
O2 Li1 O3 71.18(14) . .
O2 Li1 O3 144.2(4) 2 .
O1 Li1 O3 111.54(12) . .
O1 Li1 O3 79.96(13) 2 .
O4 Li1 O3 80.4(3) 2 .
O4 Li1 O3 70.5(2) . .
O3 Li1 O3 142.3(5) 2 .
C1 N1 Fe1 154.9(3) . .
C10 N2 Fe1 156.6(3) . .
C20 O4 C21 114.7(6) . .
C20 O4 Li1 113.7(4) . .
C21 O4 Li1 112.4(4) . .
C2 C3 H3A 109.5 . .
C2 C3 H3B 109.5 . .
H3A C3 H3B 109.5 . .
C2 C3 H3C 109.5 . .
H3A C3 H3C 109.5 . .
H3B C3 H3C 109.5 . .
C19 O3 C26 114.8(6) . .
C19 O3 Li1 113.8(4) . .
C26 O3 Li1 111.6(4) . .
N1 C1 C2 121.2(3) . .
N1 C1 C6 117.6(3) . .
C2 C1 C6 121.1(3) . .
C3 C2 C4 106.1(4) . .
C3 C2 C5 106.3(4) . .
C4 C2 C5 110.1(4) . .
C3 C2 C1 108.9(3) . .
C4 C2 C1 114.8(4) . .
C5 C2 C1 110.2(3) . .
C2 C4 H4A 109.5 . .
C2 C4 H4B 109.5 . .
H4A C4 H4B 109.5 . .
C2 C4 H4C 109.5 . .
H4A C4 H4C 109.5 . .
H4B C4 H4C 109.5 . .
C2 C5 H5A 109.5 . .
C2 C5 H5B 109.5 . .
H5A C5 H5B 109.5 . .
C2 C5 H5C 109.5 . .
H5A C5 H5C 109.5 . .
H5B C5 H5C 109.5 . .
C9 C6 C7 107.3(4) . .
C9 C6 C8 106.5(4) . .
C7 C6 C8 110.0(4) . .
C9 C6 C1 109.2(3) . .
C7 C6 C1 109.5(3) . .
C8 C6 C1 114.2(3) . .
C6 C7 H7A 109.5 . .
C6 C7 H7B 109.5 . .
H7A C7 H7B 109.5 . .
C6 C7 H7C 109.5 . .
H7A C7 H7C 109.5 . .
H7B C7 H7C 109.5 . .
C6 C8 H8A 109.5 . .
C6 C8 H8B 109.5 . .
H8A C8 H8B 109.5 . .
C6 C8 H8C 109.5 . .
H8A C8 H8C 109.5 . .
H8B C8 H8C 109.5 . .
C6 C9 H9A 109.5 . .
C6 C9 H9B 109.5 . .
H9A C9 H9B 109.5 . .
C6 C9 H9C 109.5 . .
H9A C9 H9C 109.5 . .
H9B C9 H9C 109.5 . .
N2 C10 C15 118.0(4) . .
N2 C10 C11 120.9(4) . .
C15 C10 C11 121.1(3) . .
C12 C11 C13 107.6(4) . .
C12 C11 C14 106.7(4) . .
C13 C11 C14 109.8(4) . .
C12 C11 C10 108.8(3) . .
C13 C11 C10 110.1(3) . .
C14 C11 C10 113.7(4) . .
C11 C13 H13A 109.5 . .
C11 C13 H13B 109.5 . .
H13A C13 H13B 109.5 . .
C11 C13 H13C 109.5 . .
H13A C13 H13C 109.5 . .
H13B C13 H13C 109.5 . .
C11 C12 H12A 109.5 . .
C11 C12 H12B 109.5 . .
H12A C12 H12B 109.5 . .
C11 C12 H12C 109.5 . .
H12A C12 H12C 109.5 . .
H12B C12 H12C 109.5 . .
C11 C14 H14A 109.5 . .
C11 C14 H14B 109.5 . .
H14A C14 H14B 109.5 . .
C11 C14 H14C 109.5 . .
H14A C14 H14C 109.5 . .
H14B C14 H14C 109.5 . .
C16 C15 C17 107.4(4) . .
C16 C15 C18 106.3(4) . .
C17 C15 C18 109.4(4) . .
C16 C15 C10 108.5(4) . .
C17 C15 C10 109.9(4) . .
C18 C15 C10 115.0(4) . .
C15 C18 H18A 109.5 . .
C15 C18 H18B 109.5 . .
H18A C18 H18B 109.5 . .
C15 C18 H18C 109.5 . .
H18A C18 H18C 109.5 . .
H18B C18 H18C 109.5 . .
C15 C16 H16A 109.5 . .
C15 C16 H16B 109.5 . .
H16A C16 H16B 109.5 . .
C15 C16 H16C 109.5 . .
H16A C16 H16C 109.5 . .
H16B C16 H16C 109.5 . .
C15 C17 H17A 109.5 . .
C15 C17 H17B 109.5 . .
H17A C17 H17B 109.5 . .
C15 C17 H17C 109.5 . .
H17A C17 H17C 109.5 . .
H17B C17 H17C 109.5 . .
O3 C19 C20 120.2(6) . .
O3 C19 H19A 107.3 . .
C20 C19 H19A 107.3 . .
O3 C19 H19B 107.3 . .
C20 C19 H19B 107.3 . .
H19A C19 H19B 106.9 . .
O4 C20 C19 121.0(6) . .
O4 C20 H20A 107.1 . .
C19 C20 H20A 107.1 . .
O4 C20 H20B 107.1 . .
C19 C20 H20B 107.1 . .
H20A C20 H20B 106.8 . .
C22 C21 O4 120.7(5) . .
C22 C21 H21A 107.1 . .
O4 C21 H21A 107.1 . .
C22 C21 H21B 107.1 . .
O4 C21 H21B 107.1 . .
H21A C21 H21B 106.8 . .
O1 C23 C24 119.8(5) . .
O1 C23 H23A 107.4 . .
C24 C23 H23A 107.4 . .
O1 C23 H23B 107.4 . .
C24 C23 H23B 107.4 . .
H23A C23 H23B 106.9 . .
O2 C24 C23 119.7(5) . .
O2 C24 H24A 107.4 . .
C23 C24 H24A 107.4 . .
O2 C24 H24B 107.4 . .
C23 C24 H24B 107.4 . .
H24A C24 H24B 106.9 . .
C25 C26 O3 120.3(5) . .
C25 C26 H26A 107.3 . .
O3 C26 H26A 107.3 . .
C25 C26 H26B 107.3 . .
O3 C26 H26B 107.3 . .
H26A C26 H26B 106.9 . .
C26 C25 O2 120.3(6) . .
C26 C25 H25A 107.2 . .
O2 C25 H25A 107.2 . .
C26 C25 H25B 107.2 . .
O2 C25 H25B 107.2 . .
H25A C25 H25B 106.9 . .
C24 O2 C25 114.7(6) . .
C24 O2 Li1 112.9(3) . .
C25 O2 Li1 115.8(4) . .
C21 C22 O1 119.4(5) . .
C21 C22 H22A 107.5 . .
O1 C22 H22A 107.5 . .
C21 C22 H22B 107.5 . .
O1 C22 H22B 107.5 . .
H22A C22 H22B 107.0 . .
C23 O1 C22 114.7(6) . .
C23 O1 Li1 113.5(4) . .
C22 O1 Li1 114.9(4) . .

loop_
_geom_bond_atom_site_label_1
_geom_bond_atom_site_label_2
_geom_bond_distance
_geom_bond_site_symmetry_2
Fe1 N2 1.858(4) 2_756
Fe1 N2 1.858(4) .
Fe1 N1 1.859(3) 2_756
Fe1 N1 1.859(3) .
Li1 O2 2.322(9) .
Li1 O2 2.322(9) 2
Li1 O1 2.327(5) .
Li1 O1 2.327(5) 2
Li1 O4 2.403(9) 2
Li1 O4 2.403(9) .
Li1 O3 2.429(5) 2
Li1 O3 2.429(5) .
N1 C1 1.287(5) .
N2 C10 1.273(5) .
O4 C20 1.376(7) .
O4 C21 1.378(7) .
C3 C2 1.546(6) .
C3 H3A 0.9600 .
C3 H3B 0.9600 .
C3 H3C 0.9600 .
O3 C19 1.366(7) .
O3 C26 1.386(7) .
C1 C2 1.578(6) .
C1 C6 1.583(6) .
C2 C4 1.553(6) .
C2 C5 1.561(6) .
C4 H4A 0.9600 .
C4 H4B 0.9600 .
C4 H4C 0.9600 .
C5 H5A 0.9600 .
C5 H5B 0.9600 .
C5 H5C 0.9600 .
C6 C9 1.541(6) .
C6 C7 1.546(6) .
C6 C8 1.558(6) .
C7 H7A 0.9600 .
C7 H7B 0.9600 .
C7 H7C 0.9600 .
C8 H8A 0.9600 .
C8 H8B 0.9600 .
C8 H8C 0.9600 .
C9 H9A 0.9600 .
C9 H9B 0.9600 .
C9 H9C 0.9600 .
C10 C15 1.589(6) .
C10 C11 1.595(6) .
C11 C12 1.538(6) .
C11 C13 1.551(6) .
C11 C14 1.559(7) .
C13 H13A 0.9600 .
C13 H13B 0.9600 .
C13 H13C 0.9600 .
C12 H12A 0.9600 .
C12 H12B 0.9600 .
C12 H12C 0.9600 .
C14 H14A 0.9600 .
C14 H14B 0.9600 .
C14 H14C 0.9600 .
C15 C16 1.544(7) .
C15 C17 1.549(6) .
C15 C18 1.551(6) .
C18 H18A 0.9600 .
C18 H18B 0.9600 .
C18 H18C 0.9600 .
C16 H16A 0.9600 .
C16 H16B 0.9600 .
C16 H16C 0.9600 .
C17 H17A 0.9600 .
C17 H17B 0.9600 .
C17 H17C 0.9600 .
C19 C20 1.388(9) .
C19 H19A 0.9700 .
C19 H19B 0.9700 .
C20 H20A 0.9700 .
C20 H20B 0.9700 .
C21 C22 1.378(9) .
C21 H21A 0.9700 .
C21 H21B 0.9700 .
C23 O1 1.357(7) .
C23 C24 1.403(9) .
C23 H23A 0.9700 .
C23 H23B 0.9700 .
C24 O2 1.367(6) .
C24 H24A 0.9700 .
C24 H24B 0.9700 .
C26 C25 1.369(8) .
C26 H26A 0.9700 .
C26 H26B 0.9700 .
C25 O2 1.377(7) .
C25 H25A 0.9700 .
C25 H25B 0.9700 .
C22 O1 1.388(6) .
C22 H22A 0.9700 .
C22 H22B 0.9700 .
